data_4082648
loop_
_publ_author_name
'Hitzel, Sandra'
'F\"arber, Christian'
'Bruhn, Clemens'
'Siemeling, Ulrich'

_publ_section_title
;
 Reactions of [RuCl2(PPh3)3] with Nitron and with the &#x201C;Enders
 Carbene&#x201D;: Access to Ruthenium(III) NHC Complexes
;
_journal_issue 1
_journal_name_full Organometallics
_journal_page_first 425
_journal_paper_doi 10.1021/om401058e
_journal_volume 33
_journal_year 2014
_chemical_formula_moiety 'C56 H45 Cl N4 P2 Ru'
_chemical_formula_sum 'C56 H45 Cl N4 P2 Ru'
_chemical_formula_weight 972.42
_chemical_name_systematic
;
 ?
;
_space_group_IT_number 2
_symmetry_cell_setting triclinic
_symmetry_Int_Tables_number 2
_symmetry_space_group_name_Hall '-P 1'
_symmetry_space_group_name_H-M 'P -1'
_atom_sites_solution_hydrogens geom
_atom_sites_solution_primary direct
_atom_sites_solution_secondary difmap
_audit_creation_method SHELXL-97
_cell_angle_alpha 93.013(8)
_cell_angle_beta 91.987(8)
_cell_angle_gamma 99.918(8)
_cell_formula_units_Z 2
_cell_length_a 10.8334(11)
_cell_length_b 12.9900(13)
_cell_length_c 16.6442(18)
_cell_measurement_reflns_used 15957
_cell_measurement_temperature 143(2)
_cell_measurement_theta_max 25.31
_cell_measurement_theta_min 1.23
_cell_volume 2301.8(4)
_computing_structure_refinement 'SHELXL-97 (Sheldrick, 1997)'
_computing_structure_solution 'SHELXS-97 (Sheldrick, 1990)'
_diffrn_ambient_temperature 143(2)
_diffrn_detector 'image plate (34 cm diameter)'
_diffrn_detector_area_resol_mean 6.67
_diffrn_detector_type STOE
_diffrn_measured_fraction_theta_full 0.984
_diffrn_measured_fraction_theta_max 0.984
_diffrn_measurement_details ' 206 frames, detector distance = 138 mm'
_diffrn_measurement_device '2-circle goniometer'
_diffrn_measurement_device_type 'STOE IPDS 2'
_diffrn_measurement_method 'rotation method'
_diffrn_radiation_collimation '0.5 mm diameter, multiple pinhole'
_diffrn_radiation_monochromator 'plane graphite'
_diffrn_radiation_polarisn_norm 0
_diffrn_radiation_type 'Mo K\a'
_diffrn_radiation_wavelength 0.71073
_diffrn_reflns_av_R_equivalents 0.0668
_diffrn_reflns_av_sigmaI/netI 0.0739
_diffrn_reflns_limit_h_max 12
_diffrn_reflns_limit_h_min -12
_diffrn_reflns_limit_k_max 15
_diffrn_reflns_limit_k_min -15
_diffrn_reflns_limit_l_max 19
_diffrn_reflns_limit_l_min -19
_diffrn_reflns_number 16523
_diffrn_reflns_theta_full 24.90
_diffrn_reflns_theta_max 24.90
_diffrn_reflns_theta_min 1.23
_diffrn_source 'sealed X-ray tube, 12 x 0.4 mm long-fine focus'
_diffrn_source_current 30
_diffrn_source_power 1.50
_diffrn_source_voltage 50
_diffrn_standards_decay_% 0
_exptl_absorpt_coefficient_mu 0.512
_exptl_absorpt_correction_T_max 0.9883
_exptl_absorpt_correction_T_min 0.9050
_exptl_absorpt_correction_type integration
_exptl_absorpt_process_details 'X-red ver. 1.31 (Stoe & Cie. 2005)'
_exptl_crystal_colour red
_exptl_crystal_density_diffrn 1.403
_exptl_crystal_density_method 'not measured'
_exptl_crystal_description block
_exptl_crystal_F_000 1000
_exptl_crystal_size_max 0.22
_exptl_crystal_size_mid 0.19
_exptl_crystal_size_min 0.02
_refine_diff_density_max 0.734
_refine_diff_density_min -0.753
_refine_diff_density_rms 0.074
_refine_ls_extinction_method none
_refine_ls_goodness_of_fit_ref 1.004
_refine_ls_hydrogen_treatment mixed
_refine_ls_matrix_type full
_refine_ls_number_parameters 580
_refine_ls_number_reflns 7884
_refine_ls_number_restraints 0
_refine_ls_restrained_S_all 1.004
_refine_ls_R_factor_all 0.0565
_refine_ls_R_factor_gt 0.0370
_refine_ls_shift/su_max 0.001
_refine_ls_shift/su_mean 0.000
_refine_ls_structure_factor_coef Fsqd
_refine_ls_weighting_details 'calc w=1/[\s^2^(Fo^2^)+(0.0404P)^2^+0.0000P] where P=(Fo^2^+2Fc^2^)/3'
_refine_ls_weighting_scheme calc
_refine_ls_wR_factor_gt 0.0915
_refine_ls_wR_factor_ref 0.0959
_reflns_number_gt 5852
_reflns_number_total 7884
_reflns_threshold_expression >2sigma(I)
_cod_data_source_file om401058e_si_002.cif
_cod_data_source_block i1215
_cod_database_code 4082648

loop_
_symmetry_equiv_pos_as_xyz
'x, y, z'
'-x, -y, -z'

loop_
_atom_site_label
_atom_site_type_symbol
_atom_site_fract_x
_atom_site_fract_y
_atom_site_fract_z
_atom_site_U_iso_or_equiv
_atom_site_adp_type
_atom_site_occupancy
_atom_site_symmetry_multiplicity
_atom_site_calc_flag
_atom_site_refinement_flags
C1 C 0.7388(3) 0.2982(3) 0.3341(2) 0.0310(8) Uani 1 1 d .
C2 C 0.7049(3) 0.2872(3) 0.4671(2) 0.0340(8) Uani 1 1 d .
C3 C 0.9505(3) 0.3802(3) 0.3471(2) 0.0328(8) Uani 1 1 d .
C4 C 0.9371(3) 0.3554(3) 0.2630(2) 0.0308(8) Uani 1 1 d .
C5 C 1.0495(3) 0.3784(3) 0.2213(2) 0.0370(9) Uani 1 1 d .
H5 H 1.0486 0.3621 0.1649 0.044 Uiso 1 1 calc R
C6 C 1.1624(4) 0.4253(3) 0.2627(2) 0.0416(9) Uani 1 1 d .
H6 H 1.2367 0.4400 0.2336 0.050 Uiso 1 1 calc R
C7 C 1.1679(4) 0.4503(3) 0.3444(2) 0.0426(9) Uani 1 1 d .
H7 H 1.2451 0.4827 0.3707 0.051 Uiso 1 1 calc R
C8 C 1.0604(4) 0.4283(3) 0.3883(2) 0.0388(9) Uani 1 1 d .
H8 H 1.0624 0.4457 0.4445 0.047 Uiso 1 1 calc R
C9 C 0.5298(3) 0.1967(3) 0.3716(2) 0.0348(8) Uani 1 1 d .
C10 C 0.4369(4) 0.2375(3) 0.3323(2) 0.0433(9) Uani 1 1 d .
H10 H 0.4521 0.3081 0.3177 0.052 Uiso 1 1 calc R
C11 C 0.3200(4) 0.1744(4) 0.3141(3) 0.0534(11) Uani 1 1 d .
H11 H 0.2562 0.2015 0.2858 0.064 Uiso 1 1 calc R
C12 C 0.2976(4) 0.0730(4) 0.3373(3) 0.0548(12) Uani 1 1 d .
H12 H 0.2181 0.0302 0.3254 0.066 Uiso 1 1 calc R
C13 C 0.3915(4) 0.0330(3) 0.3783(3) 0.0516(11) Uani 1 1 d .
H13 H 0.3751 -0.0367 0.3949 0.062 Uiso 1 1 calc R
C14 C 0.5080(4) 0.0937(3) 0.3951(2) 0.0404(9) Uani 1 1 d .
H14 H 0.5724 0.0659 0.4222 0.049 Uiso 1 1 calc R
C15 C 0.6823(4) 0.2648(3) 0.6146(2) 0.0361(8) Uani 1 1 d .
C16 C 0.5918(4) 0.2514(3) 0.6723(2) 0.0426(9) Uani 1 1 d .
H16 H 0.5054 0.2395 0.6559 0.051 Uiso 1 1 calc R
C17 C 0.6265(4) 0.2551(3) 0.7526(2) 0.0485(10) Uani 1 1 d .
H17 H 0.5640 0.2456 0.7914 0.058 Uiso 1 1 calc R
C18 C 0.7517(4) 0.2726(3) 0.7774(3) 0.0518(11) Uani 1 1 d .
H18 H 0.7757 0.2757 0.8330 0.062 Uiso 1 1 calc R
C19 C 0.8414(4) 0.2855(4) 0.7205(3) 0.0576(12) Uani 1 1 d .
H19 H 0.9275 0.2973 0.7375 0.069 Uiso 1 1 calc R
C20 C 0.8088(4) 0.2818(3) 0.6392(3) 0.0484(10) Uani 1 1 d .
H20 H 0.8718 0.2907 0.6006 0.058 Uiso 1 1 calc R
C21 C 0.6766(3) 0.0333(3) 0.1578(2) 0.0316(8) Uani 1 1 d .
C22 C 0.5532(3) 0.0394(3) 0.1763(2) 0.0407(9) Uani 1 1 d .
H22 H 0.5376 0.0901 0.2162 0.049 Uiso 1 1 calc R
C23 C 0.4545(4) -0.0268(4) 0.1375(3) 0.0491(10) Uani 1 1 d .
H23 H 0.3714 -0.0230 0.1524 0.059 Uiso 1 1 calc R
C24 C 0.4735(4) -0.0992(3) 0.0771(3) 0.0499(11) Uani 1 1 d .
H24 H 0.4043 -0.1432 0.0493 0.060 Uiso 1 1 calc R
C25 C 0.5952(4) -0.1061(3) 0.0579(3) 0.0478(10) Uani 1 1 d .
H25 H 0.6100 -0.1558 0.0170 0.057 Uiso 1 1 calc R
C26 C 0.6956(4) -0.0408(3) 0.0981(2) 0.0398(9) Uani 1 1 d .
H26 H 0.7788 -0.0466 0.0847 0.048 Uiso 1 1 calc R
C27 C 0.9456(3) 0.0893(3) 0.1717(2) 0.0309(8) Uani 1 1 d .
C28 C 1.0053(3) 0.0097(3) 0.2009(2) 0.0369(9) Uani 1 1 d .
H28 H 0.9773 -0.0242 0.2478 0.044 Uiso 1 1 calc R
C29 C 1.1068(4) -0.0191(3) 0.1598(2) 0.0421(9) Uani 1 1 d .
H29 H 1.1480 -0.0721 0.1797 0.050 Uiso 1 1 calc R
C30 C 1.1467(4) 0.0286(3) 0.0917(2) 0.0422(9) Uani 1 1 d .
H30 H 1.2135 0.0070 0.0635 0.051 Uiso 1 1 calc R
C31 C 1.0898(4) 0.1080(3) 0.0638(2) 0.0429(9) Uani 1 1 d .
H31 H 1.1192 0.1418 0.0171 0.051 Uiso 1 1 calc R
C32 C 0.9902(3) 0.1393(3) 0.1031(2) 0.0370(9) Uani 1 1 d .
H32 H 0.9524 0.1945 0.0836 0.044 Uiso 1 1 calc R
C33 C 0.8054(3) 0.0563(3) 0.3118(2) 0.0369(9) Uani 1 1 d .
C34 C 0.8791(4) 0.1090(3) 0.3767(2) 0.0473(10) Uani 1 1 d .
H34 H 0.9256 0.1769 0.3707 0.057 Uiso 1 1 calc R
C35 C 0.8853(5) 0.0633(4) 0.4500(3) 0.0601(13) Uani 1 1 d .
H35 H 0.9344 0.1007 0.4940 0.072 Uiso 1 1 calc R
C36 C 0.8195(5) -0.0377(5) 0.4591(3) 0.0663(15) Uani 1 1 d .
H36 H 0.8233 -0.0691 0.5092 0.080 Uiso 1 1 calc R
C37 C 0.7493(4) -0.0911(4) 0.3947(3) 0.0656(14) Uani 1 1 d .
H37 H 0.7064 -0.1605 0.4001 0.079 Uiso 1 1 calc R
C38 C 0.7404(4) -0.0449(3) 0.3220(3) 0.0482(10) Uani 1 1 d .
H38 H 0.6896 -0.0822 0.2786 0.058 Uiso 1 1 calc R
C39 C 0.6856(4) 0.5291(3) 0.3024(2) 0.0344(8) Uani 1 1 d .
C40 C 0.7916(4) 0.5780(3) 0.3489(2) 0.0405(9) Uani 1 1 d .
H40 H 0.8723 0.5813 0.3276 0.049 Uiso 1 1 calc R
C41 C 0.7806(5) 0.6220(3) 0.4256(3) 0.0503(11) Uani 1 1 d .
H41 H 0.8534 0.6570 0.4555 0.060 Uiso 1 1 calc R
C42 C 0.6646(5) 0.6154(3) 0.4588(3) 0.0539(12) Uani 1 1 d .
H42 H 0.6577 0.6439 0.5118 0.065 Uiso 1 1 calc R
C43 C 0.5583(4) 0.5667(3) 0.4139(2) 0.0483(10) Uani 1 1 d .
H43 H 0.4783 0.5616 0.4365 0.058 Uiso 1 1 calc R
C44 C 0.5680(4) 0.5253(3) 0.3361(2) 0.0409(9) Uani 1 1 d .
H44 H 0.4942 0.4942 0.3054 0.049 Uiso 1 1 calc R
C45 C 0.8118(3) 0.5612(3) 0.1579(2) 0.0337(8) Uani 1 1 d .
C46 C 0.8048(4) 0.6685(3) 0.1693(2) 0.0400(9) Uani 1 1 d .
H46 H 0.7428 0.6895 0.2024 0.048 Uiso 1 1 calc R
C47 C 0.8866(4) 0.7426(3) 0.1331(3) 0.0468(10) Uani 1 1 d .
H47 H 0.8801 0.8144 0.1410 0.056 Uiso 1 1 calc R
C48 C 0.9793(4) 0.7137(3) 0.0849(2) 0.0441(10) Uani 1 1 d .
H48 H 1.0359 0.7653 0.0600 0.053 Uiso 1 1 calc R
C49 C 0.9879(4) 0.6088(3) 0.0739(2) 0.0406(9) Uani 1 1 d .
H49 H 1.0513 0.5886 0.0416 0.049 Uiso 1 1 calc R
C50 C 0.9051(3) 0.5330(3) 0.1095(2) 0.0369(8) Uani 1 1 d .
H50 H 0.9117 0.4613 0.1010 0.044 Uiso 1 1 calc R
C51 C 0.5528(3) 0.4515(3) 0.1511(2) 0.0355(8) Uani 1 1 d .
C52 C 0.5107(4) 0.5367(3) 0.1181(2) 0.0437(10) Uani 1 1 d .
H52 H 0.5622 0.6039 0.1239 0.052 Uiso 1 1 calc R
C53 C 0.3954(4) 0.5249(4) 0.0770(3) 0.0546(12) Uani 1 1 d .
H53 H 0.3682 0.5839 0.0554 0.066 Uiso 1 1 calc R
C54 C 0.3196(4) 0.4275(4) 0.0672(3) 0.0552(12) Uani 1 1 d .
H54 H 0.2412 0.4189 0.0380 0.066 Uiso 1 1 calc R
C55 C 0.3597(4) 0.3421(4) 0.1006(3) 0.0542(12) Uani 1 1 d .
H55 H 0.3070 0.2754 0.0958 0.065 Uiso 1 1 calc R
C56 C 0.4758(4) 0.3541(3) 0.1407(2) 0.0427(9) Uani 1 1 d .
H56 H 0.5033 0.2948 0.1614 0.051 Uiso 1 1 calc R
Cl1 Cl 0.75124(8) 0.27793(7) 0.06813(5) 0.0353(2) Uani 1 1 d .
N1 N 0.8190(3) 0.3414(2) 0.46575(18) 0.0367(7) Uani 1 1 d .
N2 N 0.8358(3) 0.3476(2) 0.38352(17) 0.0318(7) Uani 1 1 d .
N3 N 0.6517(3) 0.2605(2) 0.38956(17) 0.0325(7) Uani 1 1 d .
N4 N 0.6391(3) 0.2585(3) 0.53300(19) 0.0422(8) Uani 1 1 d .
H1 H 0.560(4) 0.237(3) 0.523(3) 0.051 Uiso 1 1 d .
P1 P 0.80269(9) 0.12097(7) 0.21607(5) 0.0298(2) Uani 1 1 d .
P2 P 0.70522(9) 0.45983(7) 0.20607(5) 0.0311(2) Uani 1 1 d .
Ru1 Ru 0.76211(3) 0.29294(2) 0.216735(17) 0.02837(9) Uani 1 1 d .

loop_
_atom_site_aniso_label
_atom_site_aniso_U_11
_atom_site_aniso_U_22
_atom_site_aniso_U_33
_atom_site_aniso_U_23
_atom_site_aniso_U_13
_atom_site_aniso_U_12
C1 0.0317(19) 0.0308(18) 0.0309(19) -0.0001(15) 0.0036(15) 0.0071(15)
C2 0.039(2) 0.038(2) 0.0264(19) -0.0035(15) 0.0047(16) 0.0096(17)
C3 0.0333(19) 0.0298(18) 0.034(2) 0.0003(15) 0.0039(16) 0.0022(15)
C4 0.0343(19) 0.0259(18) 0.0321(19) -0.0006(14) 0.0032(15) 0.0058(15)
C5 0.037(2) 0.040(2) 0.034(2) -0.0003(16) 0.0055(16) 0.0079(17)
C6 0.033(2) 0.049(2) 0.044(2) 0.0020(18) 0.0066(17) 0.0078(18)
C7 0.034(2) 0.047(2) 0.044(2) 0.0012(18) -0.0037(17) 0.0007(18)
C8 0.042(2) 0.040(2) 0.034(2) -0.0019(16) -0.0002(17) 0.0083(18)
C9 0.034(2) 0.041(2) 0.0286(19) -0.0046(16) 0.0093(15) 0.0067(17)
C10 0.041(2) 0.048(2) 0.041(2) 0.0009(18) 0.0022(18) 0.0088(19)
C11 0.040(2) 0.072(3) 0.047(3) 0.002(2) 0.001(2) 0.008(2)
C12 0.042(2) 0.066(3) 0.047(3) -0.009(2) 0.007(2) -0.011(2)
C13 0.061(3) 0.043(2) 0.047(3) 0.0010(19) 0.014(2) -0.005(2)
C14 0.043(2) 0.040(2) 0.039(2) 0.0007(17) 0.0110(18) 0.0079(18)
C15 0.044(2) 0.0326(19) 0.031(2) -0.0017(15) 0.0058(17) 0.0054(17)
C16 0.048(2) 0.047(2) 0.034(2) 0.0024(17) 0.0078(18) 0.0106(19)
C17 0.061(3) 0.057(3) 0.031(2) 0.0065(19) 0.0130(19) 0.017(2)
C18 0.063(3) 0.059(3) 0.033(2) 0.0085(19) 0.001(2) 0.009(2)
C19 0.050(3) 0.073(3) 0.047(3) 0.009(2) -0.006(2) 0.003(2)
C20 0.047(2) 0.058(3) 0.041(2) 0.006(2) 0.0091(19) 0.008(2)
C21 0.0323(19) 0.0324(19) 0.0306(19) 0.0024(15) 0.0034(15) 0.0063(15)
C22 0.034(2) 0.050(2) 0.040(2) -0.0022(18) 0.0082(17) 0.0117(18)
C23 0.032(2) 0.068(3) 0.047(3) 0.000(2) 0.0012(18) 0.009(2)
C24 0.048(3) 0.049(2) 0.046(3) 0.000(2) -0.004(2) -0.008(2)
C25 0.051(3) 0.047(2) 0.043(2) -0.0105(19) 0.0020(19) 0.004(2)
C26 0.039(2) 0.042(2) 0.038(2) -0.0052(17) 0.0082(17) 0.0084(18)
C27 0.0287(18) 0.0344(19) 0.0280(18) -0.0039(15) 0.0015(14) 0.0028(15)
C28 0.038(2) 0.037(2) 0.036(2) 0.0011(16) 0.0034(16) 0.0069(17)
C29 0.038(2) 0.045(2) 0.047(2) 0.0000(18) 0.0052(18) 0.0191(18)
C30 0.037(2) 0.051(2) 0.041(2) -0.0037(19) 0.0095(18) 0.0139(18)
C31 0.041(2) 0.050(2) 0.039(2) 0.0036(18) 0.0111(18) 0.0121(19)
C32 0.034(2) 0.042(2) 0.035(2) 0.0002(17) 0.0041(16) 0.0088(17)
C33 0.037(2) 0.044(2) 0.034(2) 0.0015(17) 0.0062(16) 0.0183(17)
C34 0.058(3) 0.050(2) 0.040(2) -0.0020(19) -0.002(2) 0.029(2)
C35 0.071(3) 0.081(4) 0.038(2) -0.003(2) -0.006(2) 0.043(3)
C36 0.065(3) 0.103(4) 0.045(3) 0.034(3) 0.016(2) 0.045(3)
C37 0.044(3) 0.081(4) 0.077(4) 0.044(3) 0.011(2) 0.013(2)
C38 0.037(2) 0.054(3) 0.055(3) 0.017(2) 0.0043(19) 0.008(2)
C39 0.046(2) 0.0290(19) 0.031(2) 0.0031(15) 0.0038(16) 0.0128(17)
C40 0.047(2) 0.038(2) 0.039(2) -0.0016(17) 0.0007(18) 0.0134(18)
C41 0.069(3) 0.041(2) 0.042(2) -0.0038(18) -0.008(2) 0.015(2)
C42 0.088(4) 0.046(2) 0.031(2) -0.0048(19) 0.007(2) 0.025(2)
C43 0.063(3) 0.051(2) 0.036(2) 0.0022(19) 0.017(2) 0.023(2)
C44 0.047(2) 0.037(2) 0.041(2) 0.0003(17) 0.0108(18) 0.0114(18)
C45 0.036(2) 0.036(2) 0.0291(19) -0.0018(15) 0.0019(15) 0.0059(16)
C46 0.047(2) 0.034(2) 0.040(2) 0.0022(17) 0.0072(18) 0.0111(18)
C47 0.058(3) 0.035(2) 0.048(2) 0.0041(18) 0.002(2) 0.0072(19)
C48 0.051(2) 0.043(2) 0.036(2) 0.0068(18) 0.0030(18) 0.0001(19)
C49 0.041(2) 0.049(2) 0.030(2) 0.0023(17) 0.0049(17) 0.0021(19)
C50 0.038(2) 0.038(2) 0.033(2) -0.0025(16) 0.0017(16) 0.0061(17)
C51 0.0331(19) 0.048(2) 0.0280(19) -0.0021(16) 0.0078(15) 0.0141(17)
C52 0.044(2) 0.051(2) 0.039(2) 0.0060(18) 0.0045(18) 0.0157(19)
C53 0.052(3) 0.075(3) 0.043(3) 0.007(2) 0.006(2) 0.030(3)
C54 0.038(2) 0.092(4) 0.036(2) -0.008(2) 0.0014(18) 0.019(2)
C55 0.038(2) 0.072(3) 0.048(3) -0.014(2) 0.007(2) 0.002(2)
C56 0.037(2) 0.047(2) 0.044(2) -0.0062(18) 0.0046(18) 0.0095(18)
Cl1 0.0415(5) 0.0376(5) 0.0273(5) -0.0022(4) 0.0027(4) 0.0099(4)
N1 0.0426(19) 0.0386(17) 0.0279(16) -0.0039(13) 0.0058(14) 0.0048(15)
N2 0.0366(17) 0.0328(16) 0.0258(15) -0.0010(12) 0.0045(13) 0.0059(13)
N3 0.0344(16) 0.0344(16) 0.0276(16) -0.0022(13) 0.0051(13) 0.0038(13)
N4 0.0375(18) 0.057(2) 0.0303(18) -0.0023(15) 0.0073(15) 0.0026(17)
P1 0.0312(5) 0.0305(5) 0.0283(5) -0.0004(4) 0.0048(4) 0.0069(4)
P2 0.0351(5) 0.0312(5) 0.0279(5) -0.0015(4) 0.0041(4) 0.0084(4)
Ru1 0.03062(16) 0.02952(16) 0.02532(15) -0.00165(11) 0.00418(11) 0.00663(12)

loop_
_atom_type_symbol
_atom_type_description
_atom_type_scat_dispersion_real
_atom_type_scat_dispersion_imag
_atom_type_scat_source
C C 0.0033 0.0016 'International Tables Vol C Tables 4.2.6.8 and 6.1.1.4'
H H 0.0000 0.0000 'International Tables Vol C Tables 4.2.6.8 and 6.1.1.4'
Cl Cl 0.1484 0.1585 'International Tables Vol C Tables 4.2.6.8 and 6.1.1.4'
N N 0.0061 0.0033 'International Tables Vol C Tables 4.2.6.8 and 6.1.1.4'
P P 0.1023 0.0942 'International Tables Vol C Tables 4.2.6.8 and 6.1.1.4'
Ru Ru -1.2594 0.8363 'International Tables Vol C Tables 4.2.6.8 and 6.1.1.4'

loop_
_geom_angle_atom_site_label_1
_geom_angle_atom_site_label_2
_geom_angle_atom_site_label_3
_geom_angle
N2 C1 N3 101.4(3)
N2 C1 Ru1 118.1(3)
N3 C1 Ru1 140.4(3)
N1 C2 N4 127.5(3)
N1 C2 N3 111.8(3)
N4 C2 N3 120.7(3)
C8 C3 N2 124.5(3)
C8 C3 C4 125.2(3)
N2 C3 C4 110.2(3)
C3 C4 C5 114.7(3)
C3 C4 Ru1 117.2(3)
C5 C4 Ru1 128.1(3)
C6 C5 C4 120.5(3)
C6 C5 H5 119.7
C4 C5 H5 119.7
C7 C6 C5 121.7(4)
C7 C6 H6 119.2
C5 C6 H6 119.2
C6 C7 C8 120.1(4)
C6 C7 H7 120.0
C8 C7 H7 120.0
C3 C8 C7 117.7(4)
C3 C8 H8 121.2
C7 C8 H8 121.2
C10 C9 C14 120.8(4)
C10 C9 N3 120.2(3)
C14 C9 N3 119.0(3)
C9 C10 C11 119.7(4)
C9 C10 H10 120.2
C11 C10 H10 120.2
C12 C11 C10 119.8(4)
C12 C11 H11 120.1
C10 C11 H11 120.1
C11 C12 C13 120.1(4)
C11 C12 H12 120.0
C13 C12 H12 120.0
C14 C13 C12 120.6(4)
C14 C13 H13 119.7
C12 C13 H13 119.7
C13 C14 C9 119.0(4)
C13 C14 H14 120.5
C9 C14 H14 120.5
C16 C15 C20 119.3(4)
C16 C15 N4 117.1(3)
C20 C15 N4 123.5(4)
C17 C16 C15 120.5(4)
C17 C16 H16 119.8
C15 C16 H16 119.8
C16 C17 C18 120.5(4)
C16 C17 H17 119.8
C18 C17 H17 119.8
C19 C18 C17 119.2(4)
C19 C18 H18 120.4
C17 C18 H18 120.4
C18 C19 C20 121.4(4)
C18 C19 H19 119.3
C20 C19 H19 119.3
C19 C20 C15 119.1(4)
C19 C20 H20 120.5
C15 C20 H20 120.5
C26 C21 C22 118.0(3)
C26 C21 P1 124.5(3)
C22 C21 P1 117.5(3)
C23 C22 C21 120.7(4)
C23 C22 H22 119.7
C21 C22 H22 119.7
C22 C23 C24 121.3(4)
C22 C23 H23 119.4
C24 C23 H23 119.4
C25 C24 C23 118.7(4)
C25 C24 H24 120.7
C23 C24 H24 120.7
C24 C25 C26 120.3(4)
C24 C25 H25 119.9
C26 C25 H25 119.9
C25 C26 C21 121.1(4)
C25 C26 H26 119.5
C21 C26 H26 119.5
C32 C27 C28 119.2(3)
C32 C27 P1 119.2(3)
C28 C27 P1 121.4(3)
C29 C28 C27 119.3(4)
C29 C28 H28 120.3
C27 C28 H28 120.3
C30 C29 C28 120.7(4)
C30 C29 H29 119.7
C28 C29 H29 119.7
C29 C30 C31 120.0(4)
C29 C30 H30 120.0
C31 C30 H30 120.0
C30 C31 C32 121.0(4)
C30 C31 H31 119.5
C32 C31 H31 119.5
C31 C32 C27 119.8(4)
C31 C32 H32 120.1
C27 C32 H32 120.1
C34 C33 C38 118.2(4)
C34 C33 P1 118.5(3)
C38 C33 P1 123.2(3)
C35 C34 C33 120.8(4)
C35 C34 H34 119.6
C33 C34 H34 119.6
C34 C35 C36 120.2(4)
C34 C35 H35 119.9
C36 C35 H35 119.9
C37 C36 C35 119.3(4)
C37 C36 H36 120.4
C35 C36 H36 120.4
C36 C37 C38 120.8(5)
C36 C37 H37 119.6
C38 C37 H37 119.6
C37 C38 C33 120.8(4)
C37 C38 H38 119.6
C33 C38 H38 119.6
C40 C39 C44 117.8(3)
C40 C39 P2 119.6(3)
C44 C39 P2 122.2(3)
C41 C40 C39 121.0(4)
C41 C40 H40 119.5
C39 C40 H40 119.5
C42 C41 C40 120.6(4)
C42 C41 H41 119.7
C40 C41 H41 119.7
C41 C42 C43 119.4(4)
C41 C42 H42 120.3
C43 C42 H42 120.3
C42 C43 C44 120.4(4)
C42 C43 H43 119.8
C44 C43 H43 119.8
C43 C44 C39 120.7(4)
C43 C44 H44 119.6
C39 C44 H44 119.6
C50 C45 C46 118.2(4)
C50 C45 P2 119.8(3)
C46 C45 P2 121.9(3)
C47 C46 C45 120.6(4)
C47 C46 H46 119.7
C45 C46 H46 119.7
C46 C47 C48 120.7(4)
C46 C47 H47 119.6
C48 C47 H47 119.6
C49 C48 C47 119.2(4)
C49 C48 H48 120.4
C47 C48 H48 120.4
C48 C49 C50 120.8(4)
C48 C49 H49 119.6
C50 C49 H49 119.6
C49 C50 C45 120.5(4)
C49 C50 H50 119.7
C45 C50 H50 119.7
C56 C51 C52 117.9(3)
C56 C51 P2 118.0(3)
C52 C51 P2 124.1(3)
C53 C52 C51 121.2(4)
C53 C52 H52 119.4
C51 C52 H52 119.4
C54 C53 C52 120.2(4)
C54 C53 H53 119.9
C52 C53 H53 119.9
C53 C54 C55 119.2(4)
C53 C54 H54 120.4
C55 C54 H54 120.4
C56 C55 C54 120.3(4)
C56 C55 H55 119.9
C54 C55 H55 119.9
C55 C56 C51 121.1(4)
C55 C56 H56 119.4
C51 C56 H56 119.4
C2 N1 N2 102.1(3)
C1 N2 N1 116.0(3)
C1 N2 C3 116.5(3)
N1 N2 C3 126.1(3)
C1 N3 C2 108.7(3)
C1 N3 C9 126.5(3)
C2 N3 C9 124.6(3)
C2 N4 C15 128.7(3)
C2 N4 H1 114(3)
C15 N4 H1 117(3)
C21 P1 C27 103.20(16)
C21 P1 C33 101.83(17)
C27 P1 C33 100.97(16)
C21 P1 Ru1 109.19(11)
C27 P1 Ru1 120.01(12)
C33 P1 Ru1 119.16(12)
C45 P2 C39 100.64(17)
C45 P2 C51 104.91(17)
C39 P2 C51 104.13(17)
C45 P2 Ru1 118.76(12)
C39 P2 Ru1 114.92(12)
C51 P2 Ru1 111.83(13)
C1 Ru1 C4 77.29(14)
C1 Ru1 P1 92.30(10)
C4 Ru1 P1 92.86(10)
C1 Ru1 P2 91.53(10)
C4 Ru1 P2 92.63(10)
P1 Ru1 P2 173.89(4)
C1 Ru1 Cl1 170.07(11)
C4 Ru1 Cl1 112.53(10)
P1 Ru1 Cl1 88.74(3)
P2 Ru1 Cl1 86.67(3)

loop_
_geom_bond_atom_site_label_1
_geom_bond_atom_site_label_2
_geom_bond_distance
C1 N2 1.358(4)
C1 N3 1.389(5)
C1 Ru1 1.978(4)
C2 N1 1.315(5)
C2 N4 1.363(5)
C2 N3 1.396(4)
C3 C8 1.386(5)
C3 N2 1.410(5)
C3 C4 1.416(5)
C4 C5 1.417(5)
C4 Ru1 2.037(3)
C5 C6 1.409(5)
C5 H5 0.9500
C6 C7 1.377(6)
C6 H6 0.9500
C7 C8 1.392(6)
C7 H7 0.9500
C8 H8 0.9500
C9 C10 1.377(5)
C9 C14 1.396(5)
C9 N3 1.446(5)
C10 C11 1.399(6)
C10 H10 0.9500
C11 C12 1.376(7)
C11 H11 0.9500
C12 C13 1.393(6)
C12 H12 0.9500
C13 C14 1.379(6)
C13 H13 0.9500
C14 H14 0.9500
C15 C16 1.391(5)
C15 C20 1.393(6)
C15 N4 1.415(5)
C16 C17 1.372(6)
C16 H16 0.9500
C17 C18 1.381(6)
C17 H17 0.9500
C18 C19 1.375(6)
C18 H18 0.9500
C19 C20 1.383(6)
C19 H19 0.9500
C20 H20 0.9500
C21 C26 1.391(5)
C21 C22 1.397(5)
C21 P1 1.834(4)
C22 C23 1.370(6)
C22 H22 0.9500
C23 C24 1.386(6)
C23 H23 0.9500
C24 C25 1.384(6)
C24 H24 0.9500
C25 C26 1.387(6)
C25 H25 0.9500
C26 H26 0.9500
C27 C32 1.402(5)
C27 C28 1.408(5)
C27 P1 1.839(4)
C28 C29 1.408(5)
C28 H28 0.9500
C29 C30 1.369(6)
C29 H29 0.9500
C30 C31 1.382(6)
C30 H30 0.9500
C31 C32 1.389(5)
C31 H31 0.9500
C32 H32 0.9500
C33 C34 1.396(6)
C33 C38 1.402(6)
C33 P1 1.841(4)
C34 C35 1.388(6)
C34 H34 0.9500
C35 C36 1.400(7)
C35 H35 0.9500
C36 C37 1.376(7)
C36 H36 0.9500
C37 C38 1.386(6)
C37 H37 0.9500
C38 H38 0.9500
C39 C40 1.398(5)
C39 C44 1.404(5)
C39 P2 1.834(4)
C40 C41 1.388(6)
C40 H40 0.9500
C41 C42 1.381(7)
C41 H41 0.9500
C42 C43 1.387(6)
C42 H42 0.9500
C43 C44 1.390(5)
C43 H43 0.9500
C44 H44 0.9500
C45 C50 1.399(5)
C45 C46 1.412(5)
C45 P2 1.834(4)
C46 C47 1.371(6)
C46 H46 0.9500
C47 C48 1.396(6)
C47 H47 0.9500
C48 C49 1.384(6)
C48 H48 0.9500
C49 C50 1.385(5)
C49 H49 0.9500
C50 H50 0.9500
C51 C56 1.389(6)
C51 C52 1.399(5)
C51 P2 1.843(4)
C52 C53 1.384(6)
C52 H52 0.9500
C53 C54 1.383(7)
C53 H53 0.9500
C54 C55 1.393(7)
C54 H54 0.9500
C55 C56 1.384(6)
C55 H55 0.9500
C56 H56 0.9500
Cl1 Ru1 2.4679(9)
N1 N2 1.392(4)
N4 H1 0.86(5)
P1 Ru1 2.3494(10)
P2 Ru1 2.3674(10)
